data_2007888
loop_
_publ_author_name
'Jeske, J\"org'
'Salzen, Andreas Martens-von'
'du Mont, Wolf-Walther'
'Jones, Peter G.'

_publ_section_title
;
 Two Organic Diselenides: Dimesityl Diselenide and
 Bis(2,4,6-triisopropylphenyl) Diselenide
;
_journal_issue 12
_journal_name_full 'Acta Crystallographica Section C'
_journal_page_first 1873
_journal_page_last 1875
_journal_paper_doi 10.1107/S0108270198010579
_journal_volume 54
_journal_year 1998
_chemical_formula_moiety 'C18 H22 Se2'
_chemical_formula_sum 'C18 H22 Se2'
_chemical_formula_weight 396.28
_chemical_name_systematic
;
 dimesityl diselenide
;
_space_group_IT_number 14
_symmetry_cell_setting monoclinic
_symmetry_space_group_name_Hall '-P 2ybc'
_symmetry_space_group_name_H-M 'P 1 21/c 1'
_audit_creation_method SHELXL
_cell_angle_alpha 90.00
_cell_angle_beta 96.18(2)
_cell_angle_gamma 90.00
_cell_formula_units_Z 4
_cell_length_a 6.2064(15)
_cell_length_b 18.379(4)
_cell_length_c 14.943(4)
_cell_measurement_reflns_used 50
_cell_measurement_temperature 178(2)
_cell_measurement_theta_max 11.5
_cell_measurement_theta_min 10
_cell_volume 1694.6(7)
_computing_cell_refinement P3
_computing_data_collection 'P3 (Nicolet, 1987)'
_computing_data_reduction 'XDISK (Nicolet, 1987)'
_computing_molecular_graphics 'XP (Siemens, 1994b)'
_computing_publication_material SHELXL-93
_computing_structure_refinement 'SHELXL-93 (Sheldrick, 1993)'
_computing_structure_solution 'SHELXS-86 (Sheldrick, 1990)'
_diffrn_ambient_temperature 178(2)
_diffrn_measurement_device 'Nicolet R3'
_diffrn_measurement_method \w-scans
_diffrn_radiation_monochromator graphite
_diffrn_radiation_source 'fine-focus sealed tube'
_diffrn_radiation_type MoK\a
_diffrn_radiation_wavelength 0.71073
_diffrn_reflns_av_R_equivalents 0.0170
_diffrn_reflns_av_sigmaI/netI 0.0235
_diffrn_reflns_limit_h_max 2
_diffrn_reflns_limit_h_min -7
_diffrn_reflns_limit_k_max 21
_diffrn_reflns_limit_k_min -3
_diffrn_reflns_limit_l_max 17
_diffrn_reflns_limit_l_min -17
_diffrn_reflns_number 4395
_diffrn_reflns_theta_max 25.05
_diffrn_reflns_theta_min 3.30
_diffrn_standards_decay_% 5
_diffrn_standards_interval_count 147
_diffrn_standards_number 3
_exptl_absorpt_coefficient_mu 4.353
_exptl_absorpt_correction_T_max 0.647
_exptl_absorpt_correction_T_min 0.261
_exptl_absorpt_correction_type 'Psi scans (XEMP; Siemens, 1994a)'
_exptl_crystal_colour yellow
_exptl_crystal_density_diffrn 1.553
_exptl_crystal_density_meas ?
_exptl_crystal_description tablet
_exptl_crystal_F_000 792
_exptl_crystal_size_max 0.7
_exptl_crystal_size_mid 0.4
_exptl_crystal_size_min 0.15
_refine_diff_density_max 0.475
_refine_diff_density_min -0.571
_refine_ls_extinction_method none
_refine_ls_goodness_of_fit_all 1.042
_refine_ls_goodness_of_fit_obs 1.061
_refine_ls_hydrogen_treatment constr
_refine_ls_matrix_type full
_refine_ls_number_parameters 187
_refine_ls_number_reflns 2993
_refine_ls_number_restraints 0
_refine_ls_restrained_S_all 1.042
_refine_ls_restrained_S_obs 1.061
_refine_ls_R_factor_all 0.0380
_refine_ls_R_factor_obs 0.0304
_refine_ls_shift/esd_max -0.128
_refine_ls_shift/esd_mean 0.002
_refine_ls_structure_factor_coef Fsqd
_refine_ls_weighting_details 'w = 1/[\s^2^(Fo^2^)+(0.0540P)^2^+0.5930P] where P=(Fo^2^+2Fc^2^)/3'
_refine_ls_weighting_scheme calc
_refine_ls_wR_factor_all 0.0835
_refine_ls_wR_factor_obs 0.0780
_reflns_number_observed 2546
_reflns_number_total 2993
_reflns_observed_criterion >2sigma(I)
_cod_data_source_file bm1242.cif
_cod_data_source_block I
_cod_depositor_comments
;
The following automatic conversions were performed:

'_exptl_crystal_density_meas' value 'not measured' was changed to '?'
- the value is perceived as not measured.

Automatic conversion script
Id: cif_fix_values 3008 2015-01-20 13:52:24Z robertas 

The following automatic conversions were performed:

'_refine_ls_weighting_scheme' value 'calc w =
1/[\s^2^(Fo^2^)+(0.0540P)^2^+0.5930P] where P=(Fo^2^+2Fc^2^)/3' was
changed to 'calc'. New tag '_refine_ls_weighting_details' was
created. The value of the new tag was set to 'w =
1/[\s^2^(Fo^2^)+(0.0540P)^2^+0.5930P] where P=(Fo^2^+2Fc^2^)/3'.

Automatic conversion script
Id: cif_fix_values 3143 2015-03-26 13:38:13Z robertas 
;
_cod_original_cell_volume 1694.5(7)
_cod_original_sg_symbol_H-M 'P 21/c'
_cod_database_code 2007888

loop_
_symmetry_equiv_pos_as_xyz
'x, y, z'
'-x, y+1/2, -z+1/2'
'-x, -y, -z'
'x, -y-1/2, z-1/2'

loop_
_atom_site_aniso_label
_atom_site_aniso_U_11
_atom_site_aniso_U_22
_atom_site_aniso_U_33
_atom_site_aniso_U_12
_atom_site_aniso_U_13
_atom_site_aniso_U_23
Se1 0.0484(2) 0.03169(18) 0.02806(19) 0.00216(13) 0.00987(15) 0.00245(12)
Se2 0.0366(2) 0.02987(18) 0.03348(19) 0.00259(12) -0.00876(14) -0.00168(12)
C1 0.0340(16) 0.0254(13) 0.0256(15) -0.0029(11) 0.0023(13) 0.0024(11)
C2 0.0361(16) 0.0259(13) 0.0252(14) -0.0018(12) 0.0002(13) 0.0030(11)
C3 0.0383(17) 0.0282(14) 0.0363(18) 0.0000(12) 0.0030(14) 0.0016(12)
C4 0.0465(19) 0.0294(14) 0.0278(16) -0.0109(13) 0.0054(14) 0.0002(12)
C5 0.0441(18) 0.0340(15) 0.0248(15) -0.0076(14) -0.0040(14) 0.0038(12)
C6 0.0328(16) 0.0298(14) 0.0345(17) -0.0042(12) 0.0003(14) 0.0067(12)
C7 0.0420(18) 0.0421(17) 0.0359(18) 0.0056(14) -0.0099(15) -0.0013(14)
C8 0.065(2) 0.0427(17) 0.0327(18) -0.0035(16) 0.0107(17) -0.0044(14)
C9 0.0337(18) 0.0477(18) 0.049(2) 0.0043(14) -0.0046(16) 0.0068(15)
C10 0.0310(15) 0.0251(13) 0.0255(15) 0.0001(11) -0.0030(12) -0.0005(11)
C11 0.0318(15) 0.0253(13) 0.0319(16) -0.0055(11) 0.0030(13) -0.0052(11)
C12 0.0433(18) 0.0336(15) 0.0208(15) -0.0066(13) 0.0001(13) -0.0003(11)
C13 0.0348(16) 0.0291(14) 0.0265(16) -0.0033(12) -0.0029(13) 0.0004(11)
C14 0.0309(16) 0.0321(14) 0.0311(16) 0.0023(12) 0.0005(13) -0.0008(12)
C15 0.0322(16) 0.0278(14) 0.0259(15) 0.0006(11) 0.0013(13) 0.0010(11)
C16 0.0370(17) 0.0412(16) 0.0379(18) 0.0024(14) 0.0070(15) -0.0061(14)
C17 0.0438(19) 0.0453(17) 0.0341(18) 0.0039(15) -0.0076(15) 0.0038(14)
C18 0.047(2) 0.0460(18) 0.0292(17) 0.0096(14) 0.0051(15) 0.0027(13)

loop_
_atom_site_label
_atom_site_fract_x
_atom_site_fract_y
_atom_site_fract_z
_atom_site_U_iso_or_equiv
_atom_site_thermal_displace_type
_atom_site_calc_flag
_atom_site_refinement_flags
_atom_site_occupancy
_atom_site_disorder_group
_atom_site_type_symbol
Se1 0.22833(5) 0.100642(15) 0.37745(2) 0.03562(12) Uani d . 1 . Se
Se2 0.44362(5) 0.202892(15) 0.36100(2) 0.03423(12) Uani d . 1 . Se
C1 0.3018(5) 0.04253(14) 0.2775(2) 0.0284(6) Uani d . 1 . C
C2 0.4918(5) 0.00052(14) 0.28760(19) 0.0293(6) Uani d . 1 . C
C3 0.5400(5) -0.04191(15) 0.2151(2) 0.0343(7) Uani d . 1 . C
H3 0.6668 -0.0712 0.2215 0.041 Uiso calc R 1 . H
C4 0.4086(5) -0.04260(15) 0.1340(2) 0.0345(7) Uani d . 1 . C
C5 0.2213(5) -0.00008(16) 0.1265(2) 0.0349(7) Uani d . 1 . C
H5 0.1288 -0.0007 0.0716 0.042 Uiso calc R 1 . H
C6 0.1657(5) 0.04298(15) 0.1966(2) 0.0326(7) Uani d . 1 . C
C7 0.6457(6) 0.00060(18) 0.3720(2) 0.0411(8) Uani d . 1 . C
H7A 0.7041 0.0497 0.3830 0.049 Uiso calc R 1 . H
H7B 0.7647 -0.0333 0.3654 0.049 Uiso calc R 1 . H
H7C 0.5688 -0.0145 0.4229 0.049 Uiso calc R 1 . H
C8 0.4702(6) -0.08742(18) 0.0562(2) 0.0464(8) Uani d . 1 . C
H8A 0.6181 -0.0751 0.0444 0.056 Uiso calc R 1 . H
H8B 0.3697 -0.0771 0.0025 0.056 Uiso calc R 1 . H
H8C 0.4628 -0.1392 0.0712 0.056 Uiso calc R 1 . H
C9 -0.0355(5) 0.09005(18) 0.1812(3) 0.0443(8) Uani d . 1 . C
H9A 0.0065 0.1415 0.1839 0.066 Uiso calc R 1 . H
H9B -0.1307 0.0798 0.2279 0.066 Uiso calc R 1 . H
H9C -0.1122 0.0793 0.1219 0.066 Uiso calc R 1 . H
C10 0.2591(5) 0.25744(14) 0.27281(19) 0.0276(6) Uani d . 1 . C
C11 0.3080(5) 0.25795(14) 0.1826(2) 0.0297(6) Uani d . 1 . C
C12 0.1740(5) 0.29775(15) 0.1208(2) 0.0328(7) Uani d . 1 . C
H12 0.2068 0.2995 0.0602 0.039 Uiso calc R 1 . H
C13 -0.0062(5) 0.33521(15) 0.1436(2) 0.0306(6) Uani d . 1 . C
C14 -0.0492(5) 0.33400(15) 0.2333(2) 0.0316(6) Uani d . 1 . C
H14 -0.1705 0.3602 0.2503 0.038 Uiso calc R 1 . H
C15 0.0813(5) 0.29532(14) 0.2988(2) 0.0287(6) Uani d . 1 . C
C16 0.4922(5) 0.21496(17) 0.1510(2) 0.0385(7) Uani d . 1 . C
H16A 0.4918 0.2208 0.0858 0.046 Uiso calc R 1 . H
H16B 0.4747 0.1634 0.1653 0.046 Uiso calc R 1 . H
H16C 0.6300 0.2327 0.1814 0.046 Uiso calc R 1 . H
C17 -0.1539(6) 0.37585(18) 0.0739(2) 0.0419(8) Uani d . 1 . C
H17A -0.1175 0.4278 0.0765 0.050 Uiso calc R 1 . H
H17B -0.3048 0.3693 0.0859 0.050 Uiso calc R 1 . H
H17C -0.1353 0.3569 0.0139 0.050 Uiso calc R 1 . H
C18 0.0206(6) 0.29500(18) 0.3934(2) 0.0407(8) Uani d . 1 . C
H18A -0.0407 0.2475 0.4064 0.049 Uiso calc R 1 . H
H18B -0.0871 0.3331 0.3999 0.049 Uiso calc R 1 . H
H18C 0.1498 0.3042 0.4355 0.049 Uiso calc R 1 . H

loop_
_atom_type_symbol
_atom_type_description
_atom_type_scat_dispersion_real
_atom_type_scat_dispersion_imag
_atom_type_scat_source
C C 0.0033 0.0016 'International Tables Vol C Tables 4.2.6.8 and 6.1.1.4'
H H 0.0000 0.0000 'International Tables Vol C Tables 4.2.6.8 and 6.1.1.4'
Se Se -0.0929 2.2259 'International Tables Vol C Tables 4.2.6.8 and 6.1.1.4'

loop_
_geom_angle_atom_site_label_1
_geom_angle_atom_site_label_2
_geom_angle_atom_site_label_3
_geom_angle
_geom_angle_publ_flag
C1 Se1 Se2 100.28(8) y
C10 Se2 Se1 100.71(8) y
C6 C1 C2 121.2(3) ?
C6 C1 Se1 119.7(2) ?
C2 C1 Se1 119.1(2) ?
C3 C2 C1 118.2(3) ?
C3 C2 C7 119.0(3) ?
C1 C2 C7 122.8(3) ?
C4 C3 C2 122.0(3) ?
C3 C4 C5 118.1(3) ?
C3 C4 C8 120.3(3) ?
C5 C4 C8 121.5(3) ?
C6 C5 C4 122.2(3) ?
C5 C6 C1 118.3(3) ?
C5 C6 C9 118.7(3) ?
C1 C6 C9 123.0(3) ?
C15 C10 C11 121.3(3) ?
C15 C10 Se2 119.8(2) ?
C11 C10 Se2 118.8(2) ?
C12 C11 C10 117.7(3) ?
C12 C11 C16 119.3(3) ?
C10 C11 C16 122.9(3) ?
C11 C12 C13 122.8(3) ?
C12 C13 C14 118.1(3) ?
C12 C13 C17 121.4(3) ?
C14 C13 C17 120.4(3) ?
C13 C14 C15 121.7(3) ?
C10 C15 C14 118.4(3) ?
C10 C15 C18 123.2(3) ?
C14 C15 C18 118.4(3) ?

loop_
_geom_bond_atom_site_label_1
_geom_bond_atom_site_label_2
_geom_bond_site_symmetry_2
_geom_bond_distance
_geom_bond_publ_flag
Se1 C1 . 1.930(3) y
Se1 Se2 . 2.3341(6) y
Se2 C10 . 1.931(3) y
C1 C6 . 1.399(4) ?
C1 C2 . 1.404(4) ?
C2 C3 . 1.393(4) ?
C2 C7 . 1.498(4) ?
C3 C4 . 1.387(5) ?
C4 C5 . 1.395(5) ?
C4 C8 . 1.507(4) ?
C5 C6 . 1.385(4) ?
C6 C9 . 1.516(4) ?
C10 C15 . 1.395(4) ?
C10 C11 . 1.413(4) ?
C11 C12 . 1.384(4) ?
C11 C16 . 1.507(4) ?
C12 C13 . 1.387(4) ?
C13 C14 . 1.395(4) ?
C13 C17 . 1.510(4) ?
C14 C15 . 1.396(4) ?
C15 C18 . 1.501(4) ?

loop_
_geom_torsion_atom_site_label_1
_geom_torsion_atom_site_label_2
_geom_torsion_atom_site_label_3
_geom_torsion_atom_site_label_4
_geom_torsion
_geom_torsion_publ_flag
C1 Se1 Se2 C10 83.96(12) y
Se2 Se1 C1 C6 -97.7(2) y
Se2 Se1 C1 C2 82.2(2) y
C6 C1 C2 C3 -1.0(4) ?
Se1 C1 C2 C3 179.0(2) ?
C6 C1 C2 C7 177.8(3) ?
Se1 C1 C2 C7 -2.2(4) ?
C1 C2 C3 C4 1.1(4) ?
C7 C2 C3 C4 -177.8(3) ?
C2 C3 C4 C5 -1.0(4) ?
C2 C3 C4 C8 178.1(3) ?
C3 C4 C5 C6 0.9(4) ?
C8 C4 C5 C6 -178.2(3) ?
C4 C5 C6 C1 -0.9(4) ?
C4 C5 C6 C9 177.3(3) ?
C2 C1 C6 C5 0.9(4) ?
Se1 C1 C6 C5 -179.1(2) ?
C2 C1 C6 C9 -177.2(3) ?
Se1 C1 C6 C9 2.8(4) ?
Se1 Se2 C10 C15 76.5(2) ?
Se1 Se2 C10 C11 -103.5(2) ?
C15 C10 C11 C12 0.4(4) ?
Se2 C10 C11 C12 -179.7(2) ?
C15 C10 C11 C16 -177.1(3) ?
Se2 C10 C11 C16 2.9(4) ?
C10 C11 C12 C13 -1.4(4) ?
C16 C11 C12 C13 176.1(3) ?
C11 C12 C13 C14 1.8(4) ?
C11 C12 C13 C17 -177.7(3) ?
C12 C13 C14 C15 -1.2(4) ?
C17 C13 C14 C15 178.3(3) ?
C11 C10 C15 C14 0.2(4) ?
Se2 C10 C15 C14 -179.8(2) ?
C11 C10 C15 C18 178.6(3) ?
Se2 C10 C15 C18 -1.3(4) ?
C13 C14 C15 C10 0.2(4) ?
C13 C14 C15 C18 -178.3(3) ?

loop_
_cod_related_entry_id
_cod_related_entry_database
_cod_related_entry_code
1 ChemSpider 455705
